data_4131936
loop_
_publ_author_name
'Qiao, Yusen'
'Sergentu, Dumitru-Claudiu'
'Yin, Haolin'
'Zabula, Alexander V.'
'Cheisson, Thibault'
'McSkimming, Alex'
'Manor, Brian C.'
'Carroll, Patrick J.'
'Anna, Jessica M.'
'Autschbach, Jochen'
'Schelter, Eric J.'

_publ_section_title
;
 Understanding and Controlling the Emission Brightness and Color of
 Molecular Cerium Luminophores.
;
_journal_issue 13
_journal_name_full 'Journal of the American Chemical Society'
_journal_page_first 4588
_journal_page_last 4595
_journal_paper_doi 10.1021/jacs.7b13339
_journal_volume 140
_journal_year 2018
_chemical_formula_sum 'C36 H72 Ce N9'
_chemical_formula_weight 771.15
_space_group_IT_number 2
_space_group_name_Hall '-P 1'
_space_group_name_H-M_alt 'P -1'
_symmetry_cell_setting triclinic
_symmetry_Int_Tables_number 2
_symmetry_space_group_name_H-M 'P -1'
_atom_sites_solution_hydrogens geom
_atom_sites_solution_primary direct
_audit_creation_method SHELXL-97
_cell_angle_alpha 82.423(2)
_cell_angle_beta 85.788(2)
_cell_angle_gamma 89.638(2)
_cell_formula_units_Z 2
_cell_length_a 10.0315(4)
_cell_length_b 11.8803(4)
_cell_length_c 17.8420(7)
_cell_measurement_reflns_used 9426
_cell_measurement_temperature 100(2)
_cell_measurement_theta_max 27.52
_cell_measurement_theta_min 2.27
_cell_volume 2102.09(14)
_computing_data_collection 'Bruker APEX2'
_computing_data_reduction 'Bruker SAINT'
_computing_structure_refinement 'SHELXL-97 (Sheldrick, 2008)'
_computing_structure_solution 'SHELXS-97 (Sheldrick, 2008)'
_diffrn_ambient_temperature 100(1)
_diffrn_measured_fraction_theta_full 0.986
_diffrn_measured_fraction_theta_max 0.986
_diffrn_measurement_device 'CCD Area Detector'
_diffrn_measurement_device_type 'Bruker APEXII'
_diffrn_measurement_method 'phi and omega scans'
_diffrn_radiation_monochromator graphite
_diffrn_radiation_source 'fine-focus sealed tube'
_diffrn_radiation_type MoK\a
_diffrn_radiation_wavelength 0.71073
_diffrn_reflns_av_R_equivalents 0.0255
_diffrn_reflns_av_sigmaI/netI 0.0243
_diffrn_reflns_limit_h_max 13
_diffrn_reflns_limit_h_min -13
_diffrn_reflns_limit_k_max 15
_diffrn_reflns_limit_k_min -15
_diffrn_reflns_limit_l_max 22
_diffrn_reflns_limit_l_min -23
_diffrn_reflns_number 50048
_diffrn_reflns_theta_full 27.58
_diffrn_reflns_theta_max 27.58
_diffrn_reflns_theta_min 1.73
_exptl_absorpt_coefficient_mu 1.117
_exptl_absorpt_correction_T_max 0.7456
_exptl_absorpt_correction_T_min 0.7039
_exptl_absorpt_correction_type multi-scan
_exptl_absorpt_process_details '(SADABS; Sheldrick, 2007)'
_exptl_crystal_density_diffrn 1.218
_exptl_crystal_density_method 'not measured'
_exptl_crystal_description prism
_exptl_crystal_F_000 818
_exptl_crystal_size_max 0.10
_exptl_crystal_size_mid 0.05
_exptl_crystal_size_min 0.05
_refine_diff_density_max 0.677
_refine_diff_density_min -0.369
_refine_diff_density_rms 0.059
_refine_ls_extinction_method none
_refine_ls_goodness_of_fit_ref 1.028
_refine_ls_hydrogen_treatment constr
_refine_ls_matrix_type full
_refine_ls_number_parameters 428
_refine_ls_number_reflns 9601
_refine_ls_number_restraints 0
_refine_ls_restrained_S_all 1.028
_refine_ls_R_factor_all 0.0259
_refine_ls_R_factor_gt 0.0211
_refine_ls_shift/su_max 0.002
_refine_ls_shift/su_mean 0.000
_refine_ls_structure_factor_coef Fsqd
_refine_ls_weighting_details 'calc w=1/[\s^2^(Fo^2^)+(0.0219P)^2^+0.9883P] where P=(Fo^2^+2Fc^2^)/3'
_refine_ls_weighting_scheme calc
_refine_ls_wR_factor_gt 0.0466
_refine_ls_wR_factor_ref 0.0482
_reflns_number_gt 8754
_reflns_number_total 9601
_reflns_threshold_expression >2sigma(I)
_cod_data_source_file ja7b13339_si_002.cif
_cod_data_source_block 4826
_cod_depositor_comments
;
The following automatic conversions were performed:

data name '_atom_site_symetry_multiplicity' was replaced with
'_atom_site_symmetry_multiplicity' as specified in the replacement
file
'/home/saulius/struct/COD-crude-data/automatic-downloads/DataCite-retrospective/ACS/depositions/lib/lists/replacement-tags.lst'.

Automatic conversion script
Id: cif_correct_tags 6909 2019-04-08 15:41:33Z antanas 
;
_cod_original_sg_symbol_H-M 'P -1       '
_cod_database_code 4131936

loop_
_symmetry_equiv_pos_as_xyz
'x, y, z'
'-x, -y, -z'

loop_
_atom_site_label
_atom_site_type_symbol
_atom_site_fract_x
_atom_site_fract_y
_atom_site_fract_z
_atom_site_U_iso_or_equiv
_atom_site_adp_type
_atom_site_occupancy
_atom_site_symmetry_multiplicity
_atom_site_calc_flag
_atom_site_refinement_flags
Ce1 Ce 0.348385(9) 0.260122(7) 0.286410(5) 0.01466(3) Uani 1 1 d .
N1 N 0.40182(14) 0.07345(11) 0.24073(8) 0.0196(3) Uani 1 1 d .
N2 N 0.56750(14) 0.20462(11) 0.22611(8) 0.0189(3) Uani 1 1 d .
N3 N 0.61091(13) 0.03122(11) 0.17466(8) 0.0185(3) Uani 1 1 d .
N4 N 0.20743(14) 0.35311(11) 0.18444(8) 0.0204(3) Uani 1 1 d .
N5 N 0.33702(15) 0.46810(11) 0.24036(8) 0.0223(3) Uani 1 1 d .
N6 N 0.22198(14) 0.55306(11) 0.13546(8) 0.0207(3) Uani 1 1 d .
N7 N 0.19850(13) 0.20267(11) 0.40310(7) 0.0172(3) Uani 1 1 d .
N8 N 0.40427(13) 0.26761(11) 0.41926(7) 0.0160(3) Uani 1 1 d .
N9 N 0.23859(13) 0.25004(11) 0.52528(7) 0.0169(3) Uani 1 1 d .
C1 C 0.52715(16) 0.10199(13) 0.21470(9) 0.0172(3) Uani 1 1 d .
C2 C 0.36586(17) -0.04549(13) 0.26799(10) 0.0220(4) Uani 1 1 d .
H2 H 0.4326 -0.0952 0.2465 0.029 Uiso 1 1 calc R
C3 C 0.22958(19) -0.07251(15) 0.24302(12) 0.0316(4) Uani 1 1 d .
H3a H 0.1636 -0.0242 0.2639 0.047 Uiso 1 1 calc R
H3b H 0.2074 -0.1505 0.2607 0.047 Uiso 1 1 calc R
H3c H 0.2315 -0.0600 0.1887 0.047 Uiso 1 1 calc R
C4 C 0.3649(2) -0.06577(16) 0.35462(11) 0.0355(5) Uani 1 1 d .
H4a H 0.4527 -0.0520 0.3697 0.053 Uiso 1 1 calc R
H4b H 0.3392 -0.1429 0.3725 0.053 Uiso 1 1 calc R
H4c H 0.3023 -0.0152 0.3760 0.053 Uiso 1 1 calc R
C5 C 0.68066(17) 0.26357(14) 0.18138(10) 0.0216(3) Uani 1 1 d .
H5 H 0.7285 0.2103 0.1516 0.029 Uiso 1 1 calc R
C6 C 0.6302(2) 0.36229(19) 0.12766(12) 0.0414(5) Uani 1 1 d .
H6a H 0.5745 0.3338 0.0928 0.062 Uiso 1 1 calc R
H6b H 0.7049 0.4024 0.0999 0.062 Uiso 1 1 calc R
H6c H 0.5794 0.4129 0.1563 0.062 Uiso 1 1 calc R
C7 C 0.7755(2) 0.30678(19) 0.23357(11) 0.0365(5) Uani 1 1 d .
H7a H 0.7298 0.3602 0.2622 0.055 Uiso 1 1 calc R
H7b H 0.8507 0.3433 0.2039 0.055 Uiso 1 1 calc R
H7c H 0.8061 0.2442 0.2676 0.055 Uiso 1 1 calc R
C8 C 0.55709(18) -0.04313(15) 0.12506(10) 0.0238(4) Uani 1 1 d .
H8a H 0.4723 -0.0137 0.1083 0.032 Uiso 1 1 calc R
H8b H 0.5417 -0.1184 0.1527 0.032 Uiso 1 1 calc R
C9 C 0.65502(19) -0.04982(15) 0.05709(10) 0.0272(4) Uani 1 1 d .
H9a H 0.6664 0.0248 0.0279 0.036 Uiso 1 1 calc R
H9b H 0.6203 -0.1005 0.0247 0.036 Uiso 1 1 calc R
C10 C 0.78926(19) -0.09331(17) 0.08323(11) 0.0312(4) Uani 1 1 d .
H10a H 0.8530 -0.0932 0.0396 0.041 Uiso 1 1 calc R
H10b H 0.7793 -0.1708 0.1080 0.041 Uiso 1 1 calc R
C11 C 0.84203(18) -0.01881(17) 0.13821(11) 0.0317(4) Uani 1 1 d .
H11a H 0.9227 -0.0522 0.1583 0.042 Uiso 1 1 calc R
H11b H 0.8646 0.0558 0.1113 0.042 Uiso 1 1 calc R
C12 C 0.73849(17) -0.00706(15) 0.20313(10) 0.0252(4) Uani 1 1 d .
H12a H 0.7262 -0.0797 0.2347 0.034 Uiso 1 1 calc R
H12b H 0.7700 0.0470 0.2341 0.034 Uiso 1 1 calc R
C13 C 0.25485(17) 0.45768(14) 0.18613(9) 0.0193(3) Uani 1 1 d .
C14 C 0.16546(18) 0.31637(15) 0.11435(10) 0.0251(4) Uani 1 1 d .
H14 H 0.0919 0.3648 0.0963 0.033 Uiso 1 1 calc R
C15 C 0.1151(2) 0.19474(17) 0.13312(12) 0.0372(5) Uani 1 1 d .
H15a H 0.1864 0.1467 0.1513 0.056 Uiso 1 1 calc R
H15b H 0.0848 0.1694 0.0884 0.056 Uiso 1 1 calc R
H15c H 0.0425 0.1913 0.1715 0.056 Uiso 1 1 calc R
C16 C 0.2781(2) 0.32320(18) 0.05220(11) 0.0362(5) Uani 1 1 d .
H16a H 0.3103 0.4000 0.0411 0.054 Uiso 1 1 calc R
H16b H 0.2456 0.2997 0.0074 0.054 Uiso 1 1 calc R
H16c H 0.3497 0.2742 0.0688 0.054 Uiso 1 1 calc R
C17 C 0.3554(2) 0.57702(14) 0.26833(10) 0.0301(4) Uani 1 1 d .
H17 H 0.3130 0.6366 0.2349 0.040 Uiso 1 1 calc R
C18 C 0.2869(3) 0.57192(17) 0.34803(12) 0.0485(6) Uani 1 1 d .
H18a H 0.1929 0.5589 0.3463 0.073 Uiso 1 1 calc R
H18b H 0.3003 0.6425 0.3671 0.073 Uiso 1 1 calc R
H18c H 0.3244 0.5112 0.3808 0.073 Uiso 1 1 calc R
C19 C 0.5032(2) 0.60509(17) 0.26803(14) 0.0453(6) Uani 1 1 d .
H19a H 0.5462 0.5466 0.3000 0.068 Uiso 1 1 calc R
H19b H 0.5131 0.6765 0.2867 0.068 Uiso 1 1 calc R
H19c H 0.5436 0.6098 0.2172 0.068 Uiso 1 1 calc R
C20 C 0.09231(19) 0.56611(16) 0.10386(12) 0.0323(4) Uani 1 1 d .
H20a H 0.0259 0.5216 0.1372 0.043 Uiso 1 1 calc R
H20b H 0.0966 0.5384 0.0550 0.043 Uiso 1 1 calc R
C21 C 0.0524(2) 0.68963(17) 0.09473(13) 0.0398(5) Uani 1 1 d .
H21a H 0.0404 0.7150 0.1443 0.053 Uiso 1 1 calc R
H21b H -0.0322 0.6981 0.0715 0.053 Uiso 1 1 calc R
C22 C 0.1579(2) 0.76320(17) 0.04585(12) 0.0388(5) Uani 1 1 d .
H22a H 0.1334 0.8425 0.0443 0.052 Uiso 1 1 calc R
H22b H 0.1623 0.7443 -0.0055 0.052 Uiso 1 1 calc R
C23 C 0.2955(2) 0.74418(16) 0.07818(12) 0.0363(5) Uani 1 1 d .
H23a H 0.3634 0.7838 0.0431 0.048 Uiso 1 1 calc R
H23b H 0.2953 0.7753 0.1258 0.048 Uiso 1 1 calc R
C24 C 0.32856(19) 0.62014(16) 0.09098(11) 0.0298(4) Uani 1 1 d .
H24a H 0.3446 0.5925 0.0423 0.040 Uiso 1 1 calc R
H24b H 0.4101 0.6101 0.1171 0.040 Uiso 1 1 calc R
C25 C 0.28181(16) 0.23882(12) 0.44989(9) 0.0153(3) Uani 1 1 d .
C26 C 0.05314(16) 0.20860(14) 0.41822(10) 0.0213(3) Uani 1 1 d .
H26 H 0.0310 0.1916 0.4729 0.028 Uiso 1 1 calc R
C27 C -0.00893(18) 0.11873(16) 0.37870(12) 0.0305(4) Uani 1 1 d .
H27a H 0.0121 0.1350 0.3250 0.046 Uiso 1 1 calc R
H27b H -0.1042 0.1186 0.3892 0.046 Uiso 1 1 calc R
H27c H 0.0260 0.0456 0.3969 0.046 Uiso 1 1 calc R
C28 C 0.00259(19) 0.32641(16) 0.39082(13) 0.0349(5) Uani 1 1 d .
H28a H 0.0405 0.3806 0.4187 0.052 Uiso 1 1 calc R
H28b H -0.0931 0.3277 0.3987 0.052 Uiso 1 1 calc R
H28c H 0.0284 0.3454 0.3378 0.052 Uiso 1 1 calc R
C29 C 0.51995(16) 0.25492(14) 0.46508(9) 0.0178(3) Uani 1 1 d .
H29 H 0.4885 0.2407 0.5188 0.024 Uiso 1 1 calc R
C30 C 0.60285(18) 0.15348(15) 0.44430(10) 0.0253(4) Uani 1 1 d .
H30a H 0.5498 0.0856 0.4555 0.038 Uiso 1 1 calc R
H30b H 0.6802 0.1459 0.4732 0.038 Uiso 1 1 calc R
H30c H 0.6306 0.1654 0.3912 0.038 Uiso 1 1 calc R
C31 C 0.60375(17) 0.36282(15) 0.45141(11) 0.0259(4) Uani 1 1 d .
H31a H 0.6343 0.3775 0.3988 0.039 Uiso 1 1 calc R
H31b H 0.6793 0.3537 0.4817 0.039 Uiso 1 1 calc R
H31c H 0.5505 0.4254 0.4652 0.039 Uiso 1 1 calc R
C32 C 0.19269(18) 0.15209(14) 0.57845(9) 0.0223(4) Uani 1 1 d .
H32a H 0.2665 0.1216 0.6069 0.030 Uiso 1 1 calc R
H32b H 0.1620 0.0935 0.5506 0.030 Uiso 1 1 calc R
C33 C 0.07924(19) 0.18429(15) 0.63316(10) 0.0290(4) Uani 1 1 d .
H33a H 0.0581 0.1202 0.6717 0.039 Uiso 1 1 calc R
H33b H 0.0002 0.2023 0.6058 0.039 Uiso 1 1 calc R
C34 C 0.11718(19) 0.28629(15) 0.67109(10) 0.0283(4) Uani 1 1 d .
H34a H 0.1863 0.2644 0.7054 0.038 Uiso 1 1 calc R
H34b H 0.0398 0.3107 0.7006 0.038 Uiso 1 1 calc R
C35 C 0.16771(18) 0.38443(14) 0.61203(10) 0.0242(4) Uani 1 1 d .
H35a H 0.0955 0.4124 0.5814 0.032 Uiso 1 1 calc R
H35b H 0.1977 0.4461 0.6373 0.032 Uiso 1 1 calc R
C36 C 0.28274(17) 0.34516(14) 0.56125(10) 0.0220(4) Uani 1 1 d .
H36a H 0.3122 0.4072 0.5228 0.029 Uiso 1 1 calc R
H36b H 0.3575 0.3220 0.5912 0.029 Uiso 1 1 calc R

loop_
_atom_site_aniso_label
_atom_site_aniso_U_11
_atom_site_aniso_U_22
_atom_site_aniso_U_33
_atom_site_aniso_U_23
_atom_site_aniso_U_13
_atom_site_aniso_U_12
Ce1 0.01765(5) 0.01280(4) 0.01350(5) -0.00183(3) -0.00095(3) 0.00182(3)
N1 0.0190(7) 0.0133(6) 0.0261(7) -0.0037(5) 0.0023(6) 0.0001(5)
N2 0.0182(7) 0.0195(7) 0.0191(7) -0.0048(5) 0.0024(5) -0.0012(5)
N3 0.0171(7) 0.0206(7) 0.0191(7) -0.0073(5) -0.0027(5) 0.0040(5)
N4 0.0254(8) 0.0188(7) 0.0183(7) -0.0046(5) -0.0071(6) 0.0029(6)
N5 0.0354(8) 0.0136(6) 0.0192(7) -0.0027(5) -0.0096(6) 0.0014(6)
N6 0.0235(8) 0.0188(7) 0.0193(7) 0.0016(5) -0.0056(6) 0.0026(6)
N7 0.0136(7) 0.0192(7) 0.0190(7) -0.0047(5) 0.0007(5) -0.0011(5)
N8 0.0143(7) 0.0186(6) 0.0146(6) -0.0007(5) -0.0011(5) -0.0012(5)
N9 0.0202(7) 0.0157(6) 0.0147(6) -0.0032(5) 0.0026(5) -0.0044(5)
C1 0.0199(8) 0.0182(8) 0.0137(7) -0.0024(6) -0.0032(6) 0.0039(6)
C2 0.0254(9) 0.0140(7) 0.0264(9) -0.0048(6) 0.0031(7) 0.0012(6)
C3 0.0314(10) 0.0215(9) 0.0417(11) -0.0069(8) 0.0036(9) -0.0067(8)
C4 0.0555(13) 0.0199(9) 0.0301(10) 0.0003(8) -0.0019(9) -0.0027(9)
C5 0.0203(9) 0.0243(8) 0.0203(8) -0.0063(7) 0.0030(7) -0.0035(7)
C6 0.0337(11) 0.0525(13) 0.0328(11) 0.0137(10) -0.0006(9) -0.0100(10)
C7 0.0301(11) 0.0494(12) 0.0290(10) 0.0001(9) -0.0036(8) -0.0171(9)
C8 0.0239(9) 0.0254(9) 0.0241(9) -0.0093(7) -0.0043(7) 0.0015(7)
C9 0.0331(10) 0.0254(9) 0.0244(9) -0.0088(7) -0.0010(8) 0.0021(8)
C10 0.0296(10) 0.0327(10) 0.0332(10) -0.0139(8) 0.0019(8) 0.0094(8)
C11 0.0217(9) 0.0362(11) 0.0395(11) -0.0138(9) -0.0027(8) 0.0085(8)
C12 0.0246(9) 0.0262(9) 0.0269(9) -0.0076(7) -0.0082(7) 0.0063(7)
C13 0.0239(9) 0.0192(8) 0.0148(8) -0.0024(6) -0.0021(6) 0.0055(6)
C14 0.0258(9) 0.0285(9) 0.0230(9) -0.0070(7) -0.0103(7) 0.0038(7)
C15 0.0428(12) 0.0399(11) 0.0319(11) -0.0131(9) -0.0063(9) -0.0113(9)
C16 0.0450(12) 0.0399(11) 0.0268(10) -0.0156(8) -0.0020(9) -0.0082(9)
C17 0.0547(13) 0.0133(8) 0.0236(9) -0.0004(7) -0.0159(9) 0.0008(8)
C18 0.098(2) 0.0215(10) 0.0283(11) -0.0101(8) -0.0059(12) 0.0001(11)
C19 0.0634(15) 0.0252(10) 0.0517(14) -0.0052(9) -0.0337(12) -0.0059(10)
C20 0.0292(10) 0.0319(10) 0.0345(11) 0.0022(8) -0.0072(8) 0.0048(8)
C21 0.0365(12) 0.0366(11) 0.0431(12) 0.0059(9) -0.0031(9) 0.0153(9)
C22 0.0487(13) 0.0288(10) 0.0347(11) 0.0101(8) -0.0018(10) 0.0138(9)
C23 0.0462(12) 0.0258(10) 0.0346(11) 0.0035(8) -0.0012(9) 0.0005(9)
C24 0.0307(10) 0.0307(10) 0.0262(9) 0.0051(8) -0.0055(8) -0.0026(8)
C25 0.0171(8) 0.0116(7) 0.0169(7) -0.0010(6) 0.0002(6) 0.0006(6)
C26 0.0146(8) 0.0273(9) 0.0227(8) -0.0079(7) 0.0013(7) -0.0005(7)
C27 0.0182(9) 0.0301(10) 0.0451(12) -0.0125(8) -0.0014(8) -0.0043(7)
C28 0.0199(9) 0.0284(10) 0.0593(14) -0.0147(9) -0.0072(9) 0.0037(8)
C29 0.0161(8) 0.0240(8) 0.0133(7) -0.0023(6) -0.0011(6) 0.0007(6)
C30 0.0244(9) 0.0276(9) 0.0234(9) -0.0006(7) -0.0023(7) 0.0052(7)
C31 0.0185(9) 0.0300(9) 0.0313(10) -0.0102(8) -0.0035(7) -0.0043(7)
C32 0.0296(9) 0.0173(8) 0.0190(8) -0.0007(6) 0.0025(7) -0.0032(7)
C33 0.0330(10) 0.0286(9) 0.0235(9) -0.0032(7) 0.0104(8) -0.0085(8)
C34 0.0322(10) 0.0299(9) 0.0224(9) -0.0076(7) 0.0083(8) -0.0003(8)
C35 0.0290(10) 0.0208(8) 0.0236(9) -0.0078(7) 0.0026(7) 0.0005(7)
C36 0.0251(9) 0.0202(8) 0.0214(8) -0.0071(7) 0.0023(7) -0.0053(7)

loop_
_atom_type_symbol
_atom_type_description
_atom_type_scat_dispersion_real
_atom_type_scat_dispersion_imag
_atom_type_scat_source
C C 0.0033 0.0016 'International Tables Vol C Tables 4.2.6.8 and 6.1.1.4'
H H 0.0000 0.0000 'International Tables Vol C Tables 4.2.6.8 and 6.1.1.4'
Ce Ce -0.2486 2.6331 'International Tables Vol C Tables 4.2.6.8 and 6.1.1.4'
N N 0.0061 0.0033 'International Tables Vol C Tables 4.2.6.8 and 6.1.1.4'

loop_
_geom_angle_atom_site_label_1
_geom_angle_atom_site_label_2
_geom_angle_atom_site_label_3
_geom_angle
N8 Ce1 N7 53.89(4)
N8 Ce1 N2 101.67(4)
N7 Ce1 N2 139.23(4)
N8 Ce1 N5 99.93(4)
N7 Ce1 N5 112.80(5)
N2 Ce1 N5 102.59(5)
N8 Ce1 N1 113.45(4)
N7 Ce1 N1 102.32(4)
N2 Ce1 N1 53.79(4)
N5 Ce1 N1 141.60(5)
N8 Ce1 N4 142.85(4)
N7 Ce1 N4 108.21(4)
N2 Ce1 N4 108.87(5)
N5 Ce1 N4 53.55(4)
N1 Ce1 N4 101.65(5)
N8 Ce1 C25 27.08(4)
N7 Ce1 C25 27.09(4)
N2 Ce1 C25 124.48(4)
N5 Ce1 C25 105.56(4)
N1 Ce1 C25 112.82(4)
N4 Ce1 C25 126.40(4)
N8 Ce1 C1 110.35(4)
N7 Ce1 C1 123.51(4)
N2 Ce1 C1 26.84(4)
N5 Ce1 C1 123.65(5)
N1 Ce1 C1 26.97(4)
N4 Ce1 C1 106.43(4)
C25 Ce1 C1 123.04(4)
N8 Ce1 C13 123.72(4)
N7 Ce1 C13 114.67(4)
N2 Ce1 C13 106.07(4)
N5 Ce1 C13 26.76(5)
N1 Ce1 C13 122.54(5)
N4 Ce1 C13 26.87(4)
C25 Ce1 C13 120.27(4)
C1 Ce1 C13 116.48(4)
C1 N1 C2 120.73(13)
C1 N1 Ce1 94.97(9)
C2 N1 Ce1 134.80(10)
C1 N2 C5 122.37(14)
C1 N2 Ce1 95.31(10)
C5 N2 Ce1 136.35(11)
C1 N3 C12 120.28(13)
C1 N3 C8 121.44(13)
C12 N3 C8 113.59(13)
C13 N4 C14 121.83(14)
C13 N4 Ce1 94.71(10)
C14 N4 Ce1 132.44(10)
C13 N5 C17 121.42(14)
C13 N5 Ce1 95.60(10)
C17 N5 Ce1 139.20(11)
C13 N6 C20 122.58(14)
C13 N6 C24 119.45(14)
C20 N6 C24 114.18(14)
C25 N7 C26 121.29(13)
C25 N7 Ce1 94.46(9)
C26 N7 Ce1 132.07(10)
C25 N8 C29 120.91(13)
C25 N8 Ce1 94.88(9)
C29 N8 Ce1 139.58(10)
C25 N9 C32 121.14(13)
C25 N9 C36 120.97(13)
C32 N9 C36 114.05(13)
N2 C1 N1 115.87(14)
N2 C1 N3 121.19(14)
N1 C1 N3 122.89(14)
N2 C1 Ce1 57.85(8)
N1 C1 Ce1 58.07(8)
N3 C1 Ce1 175.39(11)
N1 C2 C3 110.14(14)
N1 C2 C4 109.49(14)
C3 C2 C4 110.20(15)
N2 C5 C7 109.96(14)
N2 C5 C6 109.82(14)
C7 C5 C6 109.98(16)
N3 C8 C9 109.61(14)
C8 C9 C10 109.93(15)
C9 C10 C11 110.68(15)
C12 C11 C10 110.90(15)
N3 C12 C11 110.91(15)
N5 C13 N4 115.78(14)
N5 C13 N6 120.36(15)
N4 C13 N6 123.86(15)
N5 C13 Ce1 57.64(8)
N4 C13 Ce1 58.42(8)
N6 C13 Ce1 174.91(12)
N4 C14 C16 112.49(15)
N4 C14 C15 107.87(14)
C16 C14 C15 109.90(16)
N5 C17 C19 110.79(17)
N5 C17 C18 109.09(15)
C19 C17 C18 110.97(18)
N6 C20 C21 109.89(16)
C20 C21 C22 111.28(17)
C21 C22 C23 110.34(16)
C24 C23 C22 111.02(17)
N6 C24 C23 112.36(16)
N7 C25 N8 115.64(14)
N7 C25 N9 120.93(14)
N8 C25 N9 123.37(14)
N7 C25 Ce1 58.45(8)
N8 C25 Ce1 58.05(8)
N9 C25 Ce1 168.62(10)
N7 C26 C27 107.56(14)
N7 C26 C28 110.54(14)
C27 C26 C28 111.66(15)
N8 C29 C31 110.10(13)
N8 C29 C30 109.02(13)
C31 C29 C30 110.56(14)
N9 C32 C33 111.08(14)
C32 C33 C34 111.26(15)
C33 C34 C35 110.88(14)
C36 C35 C34 110.25(14)
N9 C36 C35 109.48(14)

loop_
_geom_bond_atom_site_label_1
_geom_bond_atom_site_label_2
_geom_bond_distance
Ce1 N8 2.4884(13)
Ce1 N7 2.4979(13)
Ce1 N2 2.4990(13)
Ce1 N5 2.5036(13)
Ce1 N1 2.5036(13)
Ce1 N4 2.5215(13)
Ce1 C25 2.9222(15)
Ce1 C1 2.9389(16)
Ce1 C13 2.9498(16)
N1 C1 1.338(2)
N1 C2 1.471(2)
N2 C1 1.333(2)
N2 C5 1.465(2)
N3 C1 1.409(2)
N3 C12 1.459(2)
N3 C8 1.462(2)
N4 C13 1.338(2)
N4 C14 1.468(2)
N5 C13 1.335(2)
N5 C17 1.464(2)
N6 C13 1.407(2)
N6 C20 1.455(2)
N6 C24 1.459(2)
N7 C25 1.335(2)
N7 C26 1.466(2)
N8 C25 1.335(2)
N8 C29 1.464(2)
N9 C25 1.406(2)
N9 C32 1.4552(19)
N9 C36 1.458(2)
C2 C3 1.518(3)
C2 C4 1.532(3)
C5 C7 1.516(2)
C5 C6 1.522(3)
C8 C9 1.514(2)
C9 C10 1.522(3)
C10 C11 1.529(3)
C11 C12 1.518(3)
C14 C16 1.519(3)
C14 C15 1.520(3)
C17 C19 1.521(3)
C17 C18 1.527(3)
C20 C21 1.510(3)
C21 C22 1.523(3)
C22 C23 1.539(3)
C23 C24 1.500(3)
C26 C27 1.515(2)
C26 C28 1.517(3)
C29 C31 1.520(2)
C29 C30 1.530(2)
C32 C33 1.525(2)
C33 C34 1.527(3)
C34 C35 1.527(2)
C35 C36 1.523(2)
